data_2100399
loop_
_publ_author_name
'M. Helliwell'
'D. Collison'
'G. H. John'
'I. May'
'M. J. Sarsfield'
'C. A. Sharrad'
'A. D. Sutton'

_publ_section_title
;
 Temperature-resolved study of three
 [<i>M</i>(<i>M</i>'O~4~)~4~(TBPO)~4~] complexes (<i>MM</i>' = URe,
 ThRe, ThTc)
;
_journal_coeditor_code WS5025
_journal_date_accepted 2005-11-09
_journal_date_recd_electronic 2005-02-24
_journal_issue 1
_journal_name_full 'Acta Crystallographica Section B'
_journal_page_first 68
_journal_page_last 85
_journal_paper_category FA
_journal_paper_doi 10.1107/S0108768105036931
_journal_volume 62
_journal_year 2006
_chemical_formula_sum 'C48 H108 O20 P4 Re4 Th'
_chemical_formula_weight 2106.06
_chemical_name_systematic
;
 ?
;
_space_group_IT_number 36
_symmetry_cell_setting orthorhombic
_symmetry_space_group_name_Hall 'C 2c -2'
_symmetry_space_group_name_H-M 'C m c 21'
_atom_sites_solution_hydrogens geom
_atom_sites_solution_primary direct
_atom_sites_solution_secondary difmap
_audit_creation_method SHELXL-97
_cell_angle_alpha 90.00
_cell_angle_beta 90.00
_cell_angle_gamma 90.00
_cell_formula_units_Z 4
_cell_length_a 21.721(3)
_cell_length_b 21.738(3)
_cell_length_c 14.8793(19)
_cell_measurement_reflns_used 5355
_cell_measurement_temperature 230(2)
_cell_measurement_theta_max 22.97
_cell_measurement_theta_min 2.65
_cell_volume 7025.6(16)
_computing_cell_refinement 'Bruker SMART'
_computing_data_collection 'Bruker SMART'
_computing_data_reduction 'Bruker SAINT'
_computing_molecular_graphics 'Bruker SHELXTL'
_computing_publication_material 'Bruker SHELXTL'
_computing_structure_refinement 'SHELXL-97 (Sheldrick, 1997)'
_computing_structure_solution 'SHELXS-97 (Sheldrick, 1990)'
_diffrn_ambient_temperature 230(2)
_diffrn_measured_fraction_theta_full 0.999
_diffrn_measured_fraction_theta_max 0.999
_diffrn_measurement_device_type 'CCD area detector'
_diffrn_measurement_method 'phi and omega scans'
_diffrn_radiation_monochromator graphite
_diffrn_radiation_source 'fine-focus sealed tube'
_diffrn_radiation_type MoK\a
_diffrn_radiation_wavelength 0.71073
_diffrn_reflns_av_R_equivalents 0.0424
_diffrn_reflns_av_sigmaI/netI 0.0535
_diffrn_reflns_limit_h_max 25
_diffrn_reflns_limit_h_min -25
_diffrn_reflns_limit_k_max 25
_diffrn_reflns_limit_k_min -12
_diffrn_reflns_limit_l_max 17
_diffrn_reflns_limit_l_min -16
_diffrn_reflns_number 18098
_diffrn_reflns_theta_full 25.03
_diffrn_reflns_theta_max 25.03
_diffrn_reflns_theta_min 1.33
_exptl_absorpt_coefficient_mu 9.127
_exptl_absorpt_correction_T_max 0.4622
_exptl_absorpt_correction_T_min 0.2904
_exptl_absorpt_correction_type multi-scan
_exptl_absorpt_process_details SADABS
_exptl_crystal_colour colourless
_exptl_crystal_density_diffrn 1.991
_exptl_crystal_density_method 'not measured'
_exptl_crystal_description plate
_exptl_crystal_F_000 4024
_exptl_crystal_size_max 0.18
_exptl_crystal_size_mid 0.18
_exptl_crystal_size_min 0.10
_refine_diff_density_max 1.134
_refine_diff_density_min -1.554
_refine_ls_abs_structure_details 'Flack H D (1983), Acta Cryst. A39, 876-881'
_refine_ls_abs_structure_Flack 0.037(15)
_refine_ls_extinction_method none
_refine_ls_goodness_of_fit_ref 1.066
_refine_ls_hydrogen_treatment constr
_refine_ls_matrix_type fullcycle
_refine_ls_number_parameters 393
_refine_ls_number_reflns 6391
_refine_ls_number_restraints 387
_refine_ls_restrained_S_all 1.055
_refine_ls_R_factor_all 0.0398
_refine_ls_R_factor_gt 0.0359
_refine_ls_shift/su_max 0.000
_refine_ls_shift/su_mean 0.000
_refine_ls_structure_factor_coef Fsqd
_refine_ls_weighting_details 'calc w=1/[\s^2^(Fo^2^)+(0.0314P)^2^+8.8462P] where P=(Fo^2^+2Fc^2^)/3'
_refine_ls_weighting_scheme calc
_refine_ls_wR_factor_gt 0.0745
_refine_ls_wR_factor_ref 0.0763
_reflns_number_gt 6029
_reflns_number_total 6391
_reflns_threshold_expression >2sigma(I)
_cod_data_source_file ws5025.cif
_cod_data_source_block IIat230
_cod_depositor_comments
;
The following automatic conversions were performed:
'_symmetry_cell_setting' value 'Orthorhombic' changed to 'orthorhombic'
according to '/home/saulius/struct/CIF-dictionaries/cif_core.dic'
dictionary named 'cif_core.dic' version 2.4.1 from 2010-06-29.

Automatic conversion script
Id: cif_fix_enum 1527 2010-12-29 10:47:43Z saulius 

The following automatic conversions were performed:

'_symmetry_cell_setting' value 'Orthorhombic' changed to
'orthorhombic' according to
/home/saulius/struct/CIF-dictionaries/cif_core.dic dictionary named
'cif_core.dic' version 2.4.1 from 2010-06-29.

Automatic conversion script
Id: cif_fix_values 1715 2011-07-08 13:25:40Z adriana 
;
_cod_original_cell_volume 7025.4(16)
_cod_original_sg_symbol_H-M Cmc2(1)
_cod_database_code 2100399

loop_
_symmetry_equiv_pos_as_xyz
'x, y, z'
'-x, -y, z+1/2'
'x, -y, z+1/2'
'-x, y, z'
'x+1/2, y+1/2, z'
'-x+1/2, -y+1/2, z+1/2'
'x+1/2, -y+1/2, z+1/2'
'-x+1/2, y+1/2, z'

loop_
_atom_site_label
_atom_site_fract_x
_atom_site_fract_y
_atom_site_fract_z
_atom_site_U_iso_or_equiv
_atom_site_adp_type
_atom_site_calc_flag
_atom_site_refinement_flags
_atom_site_occupancy
_atom_site_disorder_assembly
_atom_site_disorder_group
_atom_site_type_symbol
Th1 0.0000 0.25227(3) 0.29686(6) 0.02841(13) Uani d SU 1 . . Th
Re1 0.14631(3) 0.23960(3) 0.12490(4) 0.04611(17) Uani d U 1 . . Re
Re2 0.0000 0.40884(4) 0.44881(5) 0.0425(2) Uani d SU 1 . . Re
Re3 0.0000 0.12049(4) 0.49115(5) 0.0436(2) Uani d SU 1 . . Re
P1 0.15854(18) 0.2620(2) 0.4101(3) 0.0498(9) Uani d U 1 . . P
P2 0.0000 0.3924(3) 0.1503(4) 0.0676(16) Uani d SDU 1 . . P
P3 0.0000 0.0902(3) 0.2015(4) 0.0569(14) Uani d SU 1 . . P
O1 0.0733(5) 0.2466(5) 0.1686(8) 0.060(2) Uani d U 1 . . O
O2 0.1922(6) 0.2943(6) 0.1683(9) 0.077(3) Uani d U 1 . . O
O3 0.1427(6) 0.2490(5) 0.0106(7) 0.076(3) Uani d U 1 . . O
O4 0.1735(7) 0.1686(5) 0.1485(8) 0.085(3) Uani d U 1 . . O
O5 0.1013(5) 0.2508(4) 0.3546(8) 0.0570(18) Uani d U 1 . . O
O6 0.0000 0.3338(6) 0.4117(9) 0.051(3) Uani d SU 1 . . O
O7 0.0000 0.4072(7) 0.5671(9) 0.088(6) Uani d SU 1 . . O
O8 0.0659(7) 0.4441(6) 0.4148(10) 0.096(5) Uani d U 1 . . O
O9 0.0000 0.3457(8) 0.2273(10) 0.065(2) Uani d SU 1 A . O
O10 0.0000 0.1902(6) 0.4385(10) 0.052(3) Uani d SU 1 . . O
O11 0.0571(8) 0.0811(6) 0.4670(8) 0.095(4) Uani d U 1 . . O
O12 0.0000 0.1315(8) 0.6050(9) 0.086(5) Uani d SU 1 . . O
O13 0.0000 0.1499(7) 0.2491(10) 0.059(3) Uani d SU 1 . . O
C1 0.1483(9) 0.2425(8) 0.5274(10) 0.077(4) Uani d DU 1 . . C
H1A 0.1343 0.2002 0.5317 0.092 Uiso calc R 1 . . H
H1B 0.1877 0.2453 0.5577 0.092 Uiso calc R 1 . . H
C2 0.1028(9) 0.2834(9) 0.5749(10) 0.081(4) Uani d DU 1 . . C
H2A 0.0644 0.2833 0.5416 0.098 Uiso calc R 1 . . H
H2B 0.1184 0.3252 0.5749 0.098 Uiso calc R 1 . . H
C3 0.0898(8) 0.2637(9) 0.6728(10) 0.079(4) Uani d DU 1 . . C
H3A 0.0570 0.2890 0.6971 0.095 Uiso calc R 1 . . H
H3B 0.0760 0.2213 0.6734 0.095 Uiso calc R 1 . . H
C4 0.1460(9) 0.2699(10) 0.7313(12) 0.094(5) Uani d DU 1 . . C
H4A 0.1772 0.2418 0.7111 0.140 Uiso calc R 1 . . H
H4B 0.1354 0.2605 0.7924 0.140 Uiso calc R 1 . . H
H4C 0.1614 0.3112 0.7279 0.140 Uiso calc R 1 . . H
C5 0.1858(6) 0.3380(7) 0.3939(11) 0.057(3) Uani d DU 1 . . C
H5A 0.1940 0.3431 0.3303 0.069 Uiso calc R 1 . . H
H5B 0.1524 0.3658 0.4090 0.069 Uiso calc R 1 . . H
C6 0.2428(6) 0.3596(6) 0.4448(11) 0.060(3) Uani d DU 1 . . C
H6A 0.2362 0.3529 0.5086 0.072 Uiso calc R 1 . . H
H6B 0.2775 0.3343 0.4268 0.072 Uiso calc R 1 . . H
C7 0.2592(7) 0.4254(6) 0.4305(13) 0.066(4) Uani d DU 1 . . C
H7A 0.2249 0.4506 0.4506 0.080 Uiso calc R 1 . . H
H7B 0.2642 0.4323 0.3666 0.080 Uiso calc R 1 . . H
C8 0.3177(9) 0.4474(8) 0.4786(12) 0.085(6) Uani d DU 1 . . C
H8A 0.3172 0.4915 0.4831 0.128 Uiso calc R 1 . . H
H8B 0.3533 0.4346 0.4451 0.128 Uiso calc R 1 . . H
H8C 0.3193 0.4299 0.5378 0.128 Uiso calc R 1 . . H
C9 0.2171(6) 0.2111(6) 0.3780(10) 0.051(2) Uani d DU 1 . . C
H9A 0.2295 0.2214 0.3172 0.062 Uiso calc R 1 . . H
H9B 0.2523 0.2182 0.4167 0.062 Uiso calc R 1 . . H
C10 0.2018(7) 0.1434(6) 0.3808(12) 0.063(3) Uani d DU 1 . . C
H10A 0.1897 0.1329 0.4417 0.075 Uiso calc R 1 . . H
H10B 0.1665 0.1362 0.3423 0.075 Uiso calc R 1 . . H
C11 0.2525(7) 0.1006(7) 0.3526(11) 0.069(3) Uani d DU 1 . . C
H11A 0.2661 0.1121 0.2928 0.083 Uiso calc R 1 . . H
H11B 0.2361 0.0592 0.3491 0.083 Uiso calc R 1 . . H
C12 0.3075(8) 0.1004(9) 0.4145(14) 0.089(5) Uani d DU 1 . . C
H12A 0.3303 0.1379 0.4069 0.134 Uiso calc R 1 . . H
H12B 0.3334 0.0659 0.4004 0.134 Uiso calc R 1 . . H
H12C 0.2937 0.0972 0.4757 0.134 Uiso calc R 1 . . H
C13A -0.0489(12) 0.4566(10) 0.165(2) 0.078(3) Uani d PDU 0.61(2) A 1 C
H13A -0.0331 0.4822 0.2127 0.094 Uiso calc PR 0.61(2) A 1 H
H13B -0.0491 0.4809 0.1099 0.094 Uiso calc PR 0.61(2) A 1 H
C14A -0.1130(13) 0.4378(12) 0.186(2) 0.085(3) Uani d PDU 0.61(2) A 1 C
H14A -0.1118 0.4133 0.2408 0.102 Uiso calc PR 0.61(2) A 1 H
H14B -0.1274 0.4112 0.1384 0.102 Uiso calc PR 0.61(2) A 1 H
C15A -0.1609(13) 0.4890(13) 0.200(2) 0.084(3) Uani d PDU 0.61(2) A 1 C
H15A -0.2014 0.4704 0.1950 0.101 Uiso calc PR 0.61(2) A 1 H
H15B -0.1567 0.5041 0.2607 0.101 Uiso calc PR 0.61(2) A 1 H
C16A -0.1595(18) 0.5443(13) 0.137(3) 0.085(5) Uani d PDU 0.61(2) A 1 C
H16A -0.1334 0.5756 0.1621 0.128 Uiso calc PR 0.61(2) A 1 H
H16B -0.2004 0.5603 0.1300 0.128 Uiso calc PR 0.61(2) A 1 H
H16C -0.1437 0.5321 0.0795 0.128 Uiso calc PR 0.61(2) A 1 H
C13B -0.0764(11) 0.4274(18) 0.135(3) 0.078(3) Uani d PDU 0.39(2) A 2 C
H13C -0.0711 0.4683 0.1604 0.094 Uiso calc PR 0.39(2) A 2 H
H13D -0.0788 0.4337 0.0708 0.094 Uiso calc PR 0.39(2) A 2 H
C14B -0.1428(16) 0.4112(16) 0.161(3) 0.085(3) Uani d PDU 0.39(2) A 2 C
H14C -0.1426 0.3776 0.2036 0.102 Uiso calc PR 0.39(2) A 2 H
H14D -0.1648 0.3977 0.1076 0.102 Uiso calc PR 0.39(2) A 2 H
C15B -0.176(2) 0.4672(19) 0.202(3) 0.084(3) Uani d PDU 0.39(2) A 2 C
H15C -0.2184 0.4563 0.2144 0.101 Uiso calc PR 0.39(2) A 2 H
H15D -0.1565 0.4776 0.2587 0.101 Uiso calc PR 0.39(2) A 2 H
C16B -0.175(3) 0.5233(18) 0.140(4) 0.085(5) Uani d PDU 0.39(2) A 2 C
H16D -0.1454 0.5526 0.1629 0.128 Uiso calc PR 0.39(2) A 2 H
H16E -0.2147 0.5418 0.1384 0.128 Uiso calc PR 0.39(2) A 2 H
H16F -0.1628 0.5108 0.0809 0.128 Uiso calc PR 0.39(2) A 2 H
C17 0.0000 0.3565(11) 0.0448(12) 0.074(4) Uani d SDU 1 A . C
H17A 0.0359 0.3301 0.0418 0.089 Uiso calc PR 0.50 . . H
H17B -0.0359 0.3301 0.0418 0.089 Uiso calc PR 0.50 . . H
C18 0.0000 0.3971(9) -0.0395(10) 0.076(4) Uani d SDU 1 . . C
H18A 0.0361 0.4233 -0.0391 0.091 Uiso calc PR 0.50 A . H
H18B -0.0361 0.4233 -0.0391 0.091 Uiso calc PR 0.50 . . H
C19 0.0000 0.3574(9) -0.1266(11) 0.080(5) Uani d SDU 1 A . C
H19A 0.0363 0.3314 -0.1285 0.096 Uiso calc PR 0.50 . . H
H19B -0.0363 0.3314 -0.1285 0.096 Uiso calc PR 0.50 . . H
C20 0.0000 0.4020(12) -0.2062(14) 0.098(7) Uani d SDU 1 . . C
H20A 0.0000 0.3791 -0.2614 0.147 Uiso calc SR 1 A . H
H20B 0.0361 0.4274 -0.2036 0.147 Uiso calc PR 0.50 . . H
H20C -0.0361 0.4274 -0.2036 0.147 Uiso calc PR 0.50 . . H
C21 -0.0697(9) 0.0525(8) 0.2342(13) 0.090(4) Uani d DU 1 . . C
H21A -0.0678 0.0446 0.2983 0.108 Uiso calc R 1 . . H
H21B -0.1036 0.0806 0.2240 0.108 Uiso calc R 1 . . H
C22 -0.0840(7) -0.0069(8) 0.1875(13) 0.091(4) Uani d DU 1 . . C
H22A -0.0517 -0.0364 0.2004 0.109 Uiso calc R 1 . . H
H22B -0.0846 0.0000 0.1231 0.109 Uiso calc R 1 . . H
C23 -0.1460(8) -0.0337(8) 0.2168(13) 0.097(5) Uani d DU 1 . . C
H23A -0.1446 -0.0418 0.2809 0.117 Uiso calc R 1 . . H
H23B -0.1778 -0.0032 0.2065 0.117 Uiso calc R 1 . . H
C24 -0.1636(10) -0.0922(9) 0.1686(15) 0.114(7) Uani d DU 1 . . C
H24A -0.2052 -0.1030 0.1837 0.172 Uiso calc R 1 . . H
H24B -0.1364 -0.1248 0.1867 0.172 Uiso calc R 1 . . H
H24C -0.1603 -0.0861 0.1049 0.172 Uiso calc R 1 . . H
C25 -0.025(3) 0.0916(16) 0.0871(17) 0.155(11) Uani d PDU 0.50 . . C
H25A -0.0169 0.0516 0.0613 0.186 Uiso calc PR 0.50 . . H
H25B -0.0698 0.0966 0.0876 0.186 Uiso calc PR 0.50 . . H
C26 0.0000 0.1383(14) 0.0259(13) 0.161(11) Uani d SDU 1 . . C
H26A 0.0421 0.1466 0.0439 0.193 Uiso calc PR 0.50 . . H
H26B -0.0232 0.1761 0.0339 0.193 Uiso calc PR 0.50 . . H
C27 0.0000 0.1226(13) -0.0728(13) 0.167(11) Uani d SDU 1 . . C
H27A -0.0359 0.0974 -0.0848 0.200 Uiso calc PR 0.50 . . H
H27B 0.0359 0.0974 -0.0848 0.200 Uiso calc PR 0.50 . . H
C28 0.0000 0.1751(16) -0.139(2) 0.196(13) Uani d SDU 1 . . C
H28A 0.0000 0.1589 -0.1993 0.295 Uiso calc SR 1 . . H
H28B 0.0361 0.1998 -0.1304 0.295 Uiso calc PR 0.50 . . H
H28C -0.0361 0.1998 -0.1304 0.295 Uiso calc PR 0.50 . . H

loop_
_atom_site_aniso_label
_atom_site_aniso_U_11
_atom_site_aniso_U_22
_atom_site_aniso_U_33
_atom_site_aniso_U_12
_atom_site_aniso_U_13
_atom_site_aniso_U_23
Th1 0.0281(4) 0.0320(5) 0.0251(3) 0.000 0.000 -0.0017(3)
Re1 0.0424(3) 0.0563(4) 0.0397(3) 0.0068(3) 0.0107(3) 0.0005(3)
Re2 0.0551(7) 0.0408(5) 0.0315(4) 0.000 0.000 -0.0049(4)
Re3 0.0520(6) 0.0462(5) 0.0328(4) 0.000 0.000 0.0092(4)
P1 0.0342(19) 0.072(2) 0.0432(18) -0.0010(17) -0.0096(15) -0.0030(18)
P2 0.114(4) 0.045(3) 0.044(3) 0.000 0.000 0.013(2)
P3 0.070(4) 0.041(3) 0.061(3) 0.000 0.000 -0.019(2)
O1 0.045(3) 0.098(6) 0.037(3) -0.008(3) 0.012(3) -0.011(4)
O2 0.049(6) 0.085(5) 0.098(6) -0.010(5) 0.006(6) -0.012(6)
O3 0.098(9) 0.093(9) 0.036(3) 0.019(6) 0.029(4) 0.009(4)
O4 0.111(8) 0.068(4) 0.077(7) 0.027(5) 0.001(7) 0.011(5)
O5 0.031(3) 0.093(5) 0.047(4) -0.004(2) -0.006(3) -0.006(3)
O6 0.082(7) 0.040(3) 0.031(4) 0.000 0.000 -0.005(3)
O7 0.184(18) 0.047(10) 0.034(3) 0.000 0.000 -0.007(4)
O8 0.089(8) 0.083(8) 0.116(9) -0.035(7) 0.038(8) -0.026(8)
O9 0.116(6) 0.045(3) 0.034(4) 0.000 0.000 0.009(3)
O10 0.069(7) 0.045(4) 0.044(3) 0.000 0.000 0.013(3)
O11 0.118(9) 0.091(7) 0.077(7) 0.054(7) 0.026(7) 0.027(6)
O12 0.139(16) 0.089(12) 0.030(3) 0.000 0.000 0.009(4)
O13 0.077(6) 0.041(3) 0.060(6) 0.000 0.000 -0.017(3)
C1 0.088(10) 0.102(10) 0.041(3) 0.001(7) -0.005(4) 0.000(5)
C2 0.090(9) 0.107(9) 0.047(4) -0.003(7) 0.004(5) -0.003(6)
C3 0.088(9) 0.107(10) 0.043(5) 0.006(8) -0.004(5) -0.001(6)
C4 0.099(12) 0.125(14) 0.057(7) -0.029(11) -0.013(8) -0.009(9)
C5 0.041(7) 0.065(4) 0.066(7) 0.006(3) -0.019(6) -0.002(5)
C6 0.046(6) 0.060(5) 0.075(6) -0.001(4) -0.025(6) 0.010(6)
C7 0.054(8) 0.063(6) 0.081(9) -0.006(5) -0.022(7) 0.017(7)
C8 0.087(12) 0.074(9) 0.095(13) -0.029(7) -0.045(9) 0.026(9)
C9 0.037(5) 0.061(4) 0.055(6) -0.001(4) -0.009(5) 0.012(6)
C10 0.062(7) 0.062(4) 0.065(7) -0.008(5) -0.006(6) 0.004(6)
C11 0.069(8) 0.061(6) 0.076(8) -0.001(6) -0.006(6) 0.009(7)
C12 0.082(10) 0.091(12) 0.094(12) 0.012(9) -0.021(8) 0.011(10)
C13A 0.109(4) 0.041(4) 0.086(6) -0.003(4) -0.005(4) 0.014(4)
C14A 0.109(4) 0.054(5) 0.092(5) -0.006(4) -0.003(5) 0.015(5)
C15A 0.107(5) 0.053(6) 0.094(6) -0.007(5) -0.002(5) 0.018(5)
C16A 0.110(10) 0.055(7) 0.091(9) -0.010(8) -0.016(9) 0.019(7)
C13B 0.109(4) 0.041(4) 0.086(6) -0.003(4) -0.005(4) 0.014(4)
C14B 0.109(4) 0.054(5) 0.092(5) -0.006(4) -0.003(5) 0.015(5)
C15B 0.107(5) 0.053(6) 0.094(6) -0.007(5) -0.002(5) 0.018(5)
C16B 0.110(10) 0.055(7) 0.091(9) -0.010(8) -0.016(9) 0.019(7)
C17 0.123(10) 0.065(8) 0.034(4) 0.000 0.000 0.020(4)
C18 0.121(11) 0.064(9) 0.044(4) 0.000 0.000 0.027(5)
C19 0.129(13) 0.075(10) 0.035(4) 0.000 0.000 0.030(6)
C20 0.158(19) 0.092(15) 0.045(5) 0.000 0.000 0.043(9)
C21 0.075(8) 0.093(9) 0.103(8) -0.027(6) 0.026(7) -0.066(7)
C22 0.062(8) 0.096(8) 0.115(9) -0.030(6) 0.028(7) -0.068(7)
C23 0.064(8) 0.104(10) 0.123(10) -0.028(6) 0.038(8) -0.065(8)
C24 0.072(12) 0.111(13) 0.160(15) -0.043(9) 0.023(12) -0.068(11)
C25 0.33(3) 0.099(17) 0.041(6) 0.005(8) -0.011(7) -0.023(6)
C26 0.33(3) 0.104(16) 0.048(7) 0.000 0.000 -0.025(6)
C27 0.34(3) 0.113(17) 0.046(7) 0.000 0.000 -0.017(8)
C28 0.38(4) 0.14(2) 0.067(9) 0.000 0.000 0.008(12)

loop_
_atom_type_symbol
_atom_type_description
_atom_type_scat_dispersion_real
_atom_type_scat_dispersion_imag
_atom_type_scat_source
C C 0.0033 0.0016 'International Tables Vol C Tables 4.2.6.8 and 6.1.1.4'
H H 0.0000 0.0000 'International Tables Vol C Tables 4.2.6.8 and 6.1.1.4'
O O 0.0106 0.0060 'International Tables Vol C Tables 4.2.6.8 and 6.1.1.4'
P P 0.1023 0.0942 'International Tables Vol C Tables 4.2.6.8 and 6.1.1.4'
Re Re -1.0185 7.2310 'International Tables Vol C Tables 4.2.6.8 and 6.1.1.4'
Th Th -7.2400 8.8979 'International Tables Vol C Tables 4.2.6.8 and 6.1.1.4'

loop_
_geom_angle_atom_site_label_1
_geom_angle_atom_site_label_2
_geom_angle_atom_site_label_3
_geom_angle_site_symmetry_1
_geom_angle_site_symmetry_3
_geom_angle
O9 Th1 O13 . . 135.3(6)
O9 Th1 O5 . 4 100.2(3)
O13 Th1 O5 . 4 95.6(3)
O9 Th1 O5 . . 100.2(3)
O13 Th1 O5 . . 95.6(3)
O5 Th1 O5 4 . 137.3(6)
O9 Th1 O6 . . 70.9(5)
O13 Th1 O6 . . 153.7(5)
O5 Th1 O6 4 . 76.0(3)
O5 Th1 O6 . . 76.0(3)
O9 Th1 O1 . 4 72.3(4)
O13 Th1 O1 . 4 73.7(4)
O5 Th1 O1 4 4 71.5(4)
O5 Th1 O1 . 4 151.0(4)
O6 Th1 O1 . 4 124.6(3)
O9 Th1 O1 . . 72.3(4)
O13 Th1 O1 . . 73.7(4)
O5 Th1 O1 4 . 151.0(4)
O5 Th1 O1 . . 71.5(4)
O6 Th1 O1 . . 124.6(3)
O1 Th1 O1 4 . 79.6(5)
O9 Th1 O10 . . 149.6(5)
O13 Th1 O10 . . 75.1(5)
O5 Th1 O10 4 . 71.7(3)
O5 Th1 O10 . . 71.7(3)
O6 Th1 O10 . . 78.7(4)
O1 Th1 O10 4 . 128.3(3)
O1 Th1 O10 . . 128.3(3)
O2 Re1 O4 . . 111.1(7)
O2 Re1 O3 . . 108.9(6)
O4 Re1 O3 . . 109.3(5)
O2 Re1 O1 . . 109.8(6)
O4 Re1 O1 . . 108.9(6)
O3 Re1 O1 . . 108.8(6)
O8 Re2 O8 . 4 114.6(12)
O8 Re2 O6 . . 109.4(5)
O8 Re2 O6 4 . 109.4(5)
O8 Re2 O7 . . 107.9(6)
O8 Re2 O7 4 . 107.9(6)
O6 Re2 O7 . . 107.5(7)
O11 Re3 O11 4 . 106.4(13)
O11 Re3 O10 4 . 112.6(6)
O11 Re3 O10 . . 112.6(6)
O11 Re3 O12 4 . 107.9(5)
O11 Re3 O12 . . 107.9(5)
O10 Re3 O12 . . 109.3(8)
O5 P1 C9 . . 110.3(6)
O5 P1 C5 . . 110.5(6)
C9 P1 C5 . . 108.0(7)
O5 P1 C1 . . 112.8(8)
C9 P1 C1 . . 101.8(7)
C5 P1 C1 . . 113.0(8)
O9 P2 C17 . . 112.1(9)
O9 P2 C13A . . 115.6(11)
C17 P2 C13A . . 117.3(13)
O9 P2 C13A . 4 115.6(11)
C17 P2 C13A . 4 117.3(13)
C13A P2 C13A . 4 74(2)
O9 P2 C13B . 4 111.4(13)
C17 P2 C13B . 4 94.3(17)
C13A P2 C13B . 4 103.3(19)
C13A P2 C13B 4 4 31.2(15)
O9 P2 C13B . . 111.4(13)
C17 P2 C13B . . 94.3(17)
C13A P2 C13B . . 31.2(15)
C13A P2 C13B 4 . 103.3(19)
C13B P2 C13B 4 . 129(3)
O13 P3 C21 . . 105.8(6)
O13 P3 C21 . 4 105.8(6)
C21 P3 C21 . 4 115.6(16)
O13 P3 C25 . . 116.1(15)
C21 P3 C25 . . 90.3(17)
C21 P3 C25 4 . 122(2)
O13 P3 C25 . 4 116.1(15)
C21 P3 C25 . 4 122(2)
C21 P3 C25 4 4 90.3(17)
C25 P3 C25 . 4 36(4)
Re1 O1 Th1 . . 152.1(6)
P1 O5 Th1 . . 164.2(7)
Re2 O6 Th1 . . 154.7(7)
P2 O9 Th1 . . 158.5(11)
Re3 O10 Th1 . . 149.9(8)
P3 O13 Th1 . . 169.0(11)
C2 C1 P1 . . 113.3(11)
C2 C1 H1A . . 108.9
P1 C1 H1A . . 108.9
C2 C1 H1B . . 108.9
P1 C1 H1B . . 108.9
H1A C1 H1B . . 107.7
C1 C2 C3 . . 113.5(14)
C1 C2 H2A . . 108.9
C3 C2 H2A . . 108.9
C1 C2 H2B . . 108.9
C3 C2 H2B . . 108.9
H2A C2 H2B . . 107.7
C4 C3 C2 . . 111.9(15)
C4 C3 H3A . . 109.2
C2 C3 H3A . . 109.2
C4 C3 H3B . . 109.2
C2 C3 H3B . . 109.2
H3A C3 H3B . . 107.9
C3 C4 H4A . . 109.5
C3 C4 H4B . . 109.5
H4A C4 H4B . . 109.5
C3 C4 H4C . . 109.5
H4A C4 H4C . . 109.5
H4B C4 H4C . . 109.5
C6 C5 P1 . . 119.3(10)
C6 C5 H5A . . 107.5
P1 C5 H5A . . 107.5
C6 C5 H5B . . 107.5
P1 C5 H5B . . 107.5
H5A C5 H5B . . 107.0
C7 C6 C5 . . 114.7(11)
C7 C6 H6A . . 108.6
C5 C6 H6A . . 108.6
C7 C6 H6B . . 108.6
C5 C6 H6B . . 108.6
H6A C6 H6B . . 107.6
C6 C7 C8 . . 115.5(12)
C6 C7 H7A . . 108.4
C8 C7 H7A . . 108.4
C6 C7 H7B . . 108.4
C8 C7 H7B . . 108.4
H7A C7 H7B . . 107.5
C7 C8 H8A . . 109.5
C7 C8 H8B . . 109.5
H8A C8 H8B . . 109.5
C7 C8 H8C . . 109.5
H8A C8 H8C . . 109.5
H8B C8 H8C . . 109.5
C10 C9 P1 . . 116.6(10)
C10 C9 H9A . . 108.1
P1 C9 H9A . . 108.1
C10 C9 H9B . . 108.1
P1 C9 H9B . . 108.1
H9A C9 H9B . . 107.3
C11 C10 C9 . . 115.8(13)
C11 C10 H10A . . 108.3
C9 C10 H10A . . 108.3
C11 C10 H10B . . 108.3
C9 C10 H10B . . 108.3
H10A C10 H10B . . 107.4
C10 C11 C12 . . 114.3(14)
C10 C11 H11A . . 108.7
C12 C11 H11A . . 108.7
C10 C11 H11B . . 108.7
C12 C11 H11B . . 108.7
H11A C11 H11B . . 107.6
C11 C12 H12A . . 109.5
C11 C12 H12B . . 109.5
H12A C12 H12B . . 109.5
C11 C12 H12C . . 109.5
H12A C12 H12C . . 109.5
H12B C12 H12C . . 109.5
C14A C13A P2 . . 111.8(16)
C14A C13A H13A . . 109.3
P2 C13A H13A . . 109.3
C14A C13A H13B . . 109.3
P2 C13A H13B . . 109.3
H13A C13A H13B . . 107.9
C13A C14A C15A . . 117.5(19)
C13A C14A H14A . . 107.9
C15A C14A H14A . . 107.9
C13A C14A H14B . . 107.9
C15A C14A H14B . . 107.9
H14A C14A H14B . . 107.2
C16A C15A C14A . . 119(2)
C16A C15A H15A . . 107.6
C14A C15A H15A . . 107.6
C16A C15A H15B . . 107.6
C14A C15A H15B . . 107.6
H15A C15A H15B . . 107.1
C15A C16A H16A . . 109.5
C15A C16A H16B . . 109.5
H16A C16A H16B . . 109.5
C15A C16A H16C . . 109.5
H16A C16A H16C . . 109.5
H16B C16A H16C . . 109.5
C14B C13B P2 . . 136(3)
C14B C13B H13C . . 103.1
P2 C13B H13C . . 103.1
C14B C13B H13D . . 103.1
P2 C13B H13D . . 103.1
H13C C13B H13D . . 105.1
C13B C14B C15B . . 111(2)
C13B C14B H14C . . 109.5
C15B C14B H14C . . 109.5
C13B C14B H14D . . 109.5
C15B C14B H14D . . 109.5
H14C C14B H14D . . 108.1
C16B C15B C14B . . 112(2)
C16B C15B H15C . . 109.1
C14B C15B H15C . . 109.1
C16B C15B H15D . . 109.1
C14B C15B H15D . . 109.1
H15C C15B H15D . . 107.9
C15B C16B H16D . . 109.5
C15B C16B H16E . . 109.5
H16D C16B H16E . . 109.5
C15B C16B H16F . . 109.5
H16D C16B H16F . . 109.5
H16E C16B H16F . . 109.5
C18 C17 P2 . . 118.5(16)
C18 C17 H17A . . 107.7
P2 C17 H17A . . 107.7
C18 C17 H17B . . 107.7
P2 C17 H17B . . 107.7
H17A C17 H17B . . 107.1
C17 C18 C19 . . 111.2(15)
C17 C18 H18A . . 109.4
C19 C18 H18A . . 109.4
C17 C18 H18B . . 109.4
C19 C18 H18B . . 109.4
H18A C18 H18B . . 108.0
C20 C19 C18 . . 107.0(16)
C20 C19 H19A . . 110.3
C18 C19 H19A . . 110.3
C20 C19 H19B . . 110.3
C18 C19 H19B . . 110.3
H19A C19 H19B . . 108.6
C19 C20 H20A . . 109.5
C19 C20 H20B . . 109.5
H20A C20 H20B . . 109.5
C19 C20 H20C . . 109.5
H20A C20 H20C . . 109.5
H20B C20 H20C . . 109.5
C22 C21 P3 . . 116.4(12)
C22 C21 H21A . . 108.2
P3 C21 H21A . . 108.2
C22 C21 H21B . . 108.2
P3 C21 H21B . . 108.2
H21A C21 H21B . . 107.3
C21 C22 C23 . . 112.3(12)
C21 C22 H22A . . 109.1
C23 C22 H22A . . 109.1
C21 C22 H22B . . 109.1
C23 C22 H22B . . 109.1
H22A C22 H22B . . 107.9
C24 C23 C22 . . 114.1(13)
C24 C23 H23A . . 108.7
C22 C23 H23A . . 108.7
C24 C23 H23B . . 108.7
C22 C23 H23B . . 108.7
H23A C23 H23B . . 107.6
C23 C24 H24A . . 109.5
C23 C24 H24B . . 109.5
H24A C24 H24B . . 109.5
C23 C24 H24C . . 109.5
H24A C24 H24C . . 109.5
H24B C24 H24C . . 109.5
C26 C25 P3 . . 119(3)
C26 C25 H25A . . 107.6
P3 C25 H25A . . 107.6
C26 C25 H25B . . 107.6
P3 C25 H25B . . 107.6
H25A C25 H25B . . 107.0
C25 C26 C27 . . 117(2)
C25 C26 H26A . . 108.2
C27 C26 H26A . . 108.2
C25 C26 H26B . . 108.2
C27 C26 H26B . . 108.2
H26A C26 H26B . . 107.3
C26 C27 C28 . . 118(2)
C26 C27 H27A . . 107.9
C28 C27 H27A . . 107.9
C26 C27 H27B . . 107.9
C28 C27 H27B . . 107.9
H27A C27 H27B . . 107.2
C27 C28 H28A . . 109.5
C27 C28 H28B . . 109.5
H28A C28 H28B . . 109.5
C27 C28 H28C . . 109.5
H28A C28 H28C . . 109.5
H28B C28 H28C . . 109.5

loop_
_geom_bond_atom_site_label_1
_geom_bond_atom_site_label_2
_geom_bond_site_symmetry_2
_geom_bond_distance
Th1 O9 . 2.280(15)
Th1 O13 . 2.337(15)
Th1 O5 4 2.362(11)
Th1 O5 . 2.362(11)
Th1 O6 . 2.462(13)
Th1 O1 4 2.489(11)
Th1 O1 . 2.489(11)
Th1 O10 . 2.502(14)
Re1 O2 . 1.681(11)
Re1 O4 . 1.690(11)
Re1 O3 . 1.715(11)
Re1 O1 . 1.720(11)
Re2 O8 . 1.701(12)
Re2 O8 4 1.701(12)
Re2 O6 . 1.722(13)
Re2 O7 . 1.761(14)
Re3 O11 4 1.550(13)
Re3 O11 . 1.550(13)
Re3 O10 . 1.706(13)
Re3 O12 . 1.711(13)
P1 O5 . 1.513(11)
P1 C9 . 1.751(14)
P1 C5 . 1.772(15)
P1 C1 . 1.809(16)
P2 O9 . 1.531(15)
P2 C17 . 1.75(2)
P2 C13A . 1.767(16)
P2 C13A 4 1.767(16)
P2 C13B 4 1.840(18)
P2 C13B . 1.840(18)
P3 O13 . 1.477(16)
P3 C21 . 1.788(17)
P3 C21 4 1.788(17)
P3 C25 . 1.79(3)
P3 C25 4 1.79(3)
C1 C2 . 1.506(15)
C1 H1A . 0.9700
C1 H1B . 0.9700
C2 C3 . 1.544(15)
C2 H2A . 0.9700
C2 H2B . 0.9700
C3 C4 . 1.506(16)
C3 H3A . 0.9700
C3 H3B . 0.9700
C4 H4A . 0.9600
C4 H4B . 0.9600
C4 H4C . 0.9600
C5 C6 . 1.526(14)
C5 H5A . 0.9700
C5 H5B . 0.9700
C6 C7 . 1.491(14)
C6 H6A . 0.9700
C6 H6B . 0.9700
C7 C8 . 1.536(15)
C7 H7A . 0.9700
C7 H7B . 0.9700
C8 H8A . 0.9600
C8 H8B . 0.9600
C8 H8C . 0.9600
C9 C10 . 1.510(14)
C9 H9A . 0.9700
C9 H9B . 0.9700
C10 C11 . 1.502(15)
C10 H10A . 0.9700
C10 H10B . 0.9700
C11 C12 . 1.508(15)
C11 H11A . 0.9700
C11 H11B . 0.9700
C12 H12A . 0.9600
C12 H12B . 0.9600
C12 H12C . 0.9600
C13A C14A . 1.486(18)
C13A H13A . 0.9700
C13A H13B . 0.9700
C14A C15A . 1.537(18)
C14A H14A . 0.9700
C14A H14B . 0.9700
C15A C16A . 1.522(18)
C15A H15A . 0.9700
C15A H15B . 0.9700
C16A H16A . 0.9600
C16A H16B . 0.9600
C16A H16C . 0.9600
C13B C14B . 1.532(19)
C13B H13C . 0.9700
C13B H13D . 0.9700
C14B C15B . 1.543(19)
C14B H14C . 0.9700
C14B H14D . 0.9700
C15B C16B . 1.528(19)
C15B H15C . 0.9700
C15B H15D . 0.9700
C16B H16D . 0.9600
C16B H16E . 0.9600
C16B H16F . 0.9600
C17 C18 . 1.533(15)
C17 H17A . 0.9700
C17 H17B . 0.9700
C18 C19 . 1.557(17)
C18 H18A . 0.9700
C18 H18B . 0.9700
C19 C20 . 1.530(16)
C19 H19A . 0.9700
C19 H19B . 0.9700
C20 H20A . 0.9600
C20 H20B . 0.9600
C20 H20C . 0.9600
C21 C22 . 1.498(14)
C21 H21A . 0.9700
C21 H21B . 0.9700
C22 C23 . 1.531(15)
C22 H22A . 0.9700
C22 H22B . 0.9700
C23 C24 . 1.509(15)
C23 H23A . 0.9700
C23 H23B . 0.9700
C24 H24A . 0.9600
C24 H24B . 0.9600
C24 H24C . 0.9600
C25 C26 . 1.471(18)
C25 H25A . 0.9700
C25 H25B . 0.9700
C26 C27 . 1.508(18)
C26 H26A . 0.9700
C26 H26B . 0.9700
C27 C28 . 1.509(18)
C27 H27A . 0.9700
C27 H27B . 0.9700
C28 H28A . 0.9600
C28 H28B . 0.9600
C28 H28C . 0.9600

loop_
_geom_hbond_atom_site_label_D
_geom_hbond_atom_site_label_H
_geom_hbond_atom_site_label_A
_geom_hbond_site_symmetry_A
_geom_hbond_distance_DH
_geom_hbond_distance_HA
_geom_hbond_distance_DA
_geom_hbond_angle_DHA
C2 H2A O6 . 0.97 2.63 3.476(19) 146.3
C2 H2A O10 . 0.97 2.90 3.63(2) 133.4
C3 H3B O12 . 0.97 2.75 3.62(2) 148.9
C5 H5B O8 . 0.97 2.54 3.49(2) 168.3
C5 H5A O2 . 0.97 2.63 3.492(19) 147.7
C9 H9A O2 . 0.97 2.84 3.65(2) 140.9
C9 H9A O4 . 0.97 3.02 3.663(19) 125.2
C10 H10A O11 . 0.97 3.11 3.65(2) 116.7
C10 H10B O4 . 0.97 2.97 3.55(2) 119.7
C10 H10B O5 . 0.97 2.87 3.220(17) 102.3
C14A H14A O9 . 0.97 2.84 3.22(3) 104.3
C14A H14A O9 . 0.97 2.84 3.22(3) 104.3
C17 H17A O1 . 0.97 2.74 3.41(2) 126.8
C17 H17A O3 . 0.97 2.95 3.915(19) 173.5
C26 H26A O1 . 0.97 2.94 3.55(3) 122.0
C4 H4A O2 6 0.96 3.01 3.90(3) 153.7
C6 H6A O4 6 0.97 2.90 3.587(19) 128.7
C6 H6B O3 6 0.97 2.80 3.565(18) 136.3
C8 H8C O4 6 0.96 2.71 3.58(2) 151.0
C9 H9B O3 6 0.97 2.77 3.731(18) 172.1
C12 H12A O3 6 0.96 2.96 3.73(2) 138.2
C13A H13B O7 2_564 0.97 2.73 3.46(3) 132.8
C13A H13B O7 2_564 0.97 2.73 3.46(3) 132.8
C13B H13C O7 2_564 0.97 3.41 4.09(4) 128.5
C13A H13B O7 3_564 0.97 2.73 3.46(3) 132.8
C13A H13B O7 3_564 0.97 2.73 3.46(3) 132.8
C13A H13B O7 3_564 0.97 2.73 3.46(3) 132.8
C13B H13C O7 3_564 0.97 3.41 4.09(4) 128.5
C18 H18B O8 2_564 0.97 3.03 3.80(2) 136.8
C18 H18A O8 3_564 0.97 3.03 3.80(2) 136.8
C17 H17B O1 4 0.97 2.74 3.41(2) 126.8
C17 H17B O3 4 0.97 2.95 3.915(19) 173.5
C13A H13A O8 4 0.97 3.20 3.75(3) 117.8
C14A H14A O8 4 0.97 2.85 3.55(4) 129.7
C21 H21B O4 4 0.97 2.69 3.62(3) 160.6
C21 H21A O11 4 0.97 2.64 3.53(2) 152.2
C25 H25B O4 4 0.97 2.89 3.74(6) 146.8
C26 H26B O1 4 0.97 2.75 3.55(3) 140.1
C26 H26B O3 4 0.97 3.06 3.93(2) 149.8
C14A H14B O2 4 0.97 2.94 3.57(3) 124.0
C20 H20A O7 1_554 0.96 2.62 3.37(3) 135.3
C28 H28A O12 1_554 0.96 2.97 3.92(4) 170.1
C20 H20A O7 4_554 0.96 2.62 3.37(3) 135.3
C28 H28A O12 4_554 0.96 2.97 3.92(4) 170.1
C22 H22B O11 2_554 0.97 2.98 3.702(19) 132.6
C22 H22A O12 2_554 0.97 2.75 3.49(2) 133.8
C24 H24C O11 2_554 0.96 3.04 3.79(3) 136.5
C22 H22A O12 3_554 0.97 2.75 3.49(2) 133.8
C16B H16D O7 2_564 0.96 3.57 4.22(6) 127.4
C16A H16A O7 2_564 0.96 3.25 3.77(4) 116.1
C16A H16C O8 2_564 0.96 3.02 3.89(4) 151.0

loop_
_geom_torsion_atom_site_label_1
_geom_torsion_atom_site_label_2
_geom_torsion_atom_site_label_3
_geom_torsion_atom_site_label_4
_geom_torsion_site_symmetry_1
_geom_torsion
O2 Re1 O1 Th1 . -55.5(14)
O4 Re1 O1 Th1 . 66.3(13)
O3 Re1 O1 Th1 . -174.6(11)
O9 Th1 O1 Re1 . 113.3(13)
O13 Th1 O1 Re1 . -96.1(13)
O5 Th1 O1 Re1 4 -167.7(9)
O5 Th1 O1 Re1 . 5.7(11)
O6 Th1 O1 Re1 . 62.9(13)
O1 Th1 O1 Re1 4 -172.1(10)
O10 Th1 O1 Re1 . -41.0(14)
C9 P1 O5 Th1 . 171(2)
C5 P1 O5 Th1 . -70(3)
C1 P1 O5 Th1 . 58(3)
O9 Th1 O5 P1 . 76(3)
O13 Th1 O5 P1 . -146(2)
O5 Th1 O5 P1 4 -42(3)
O6 Th1 O5 P1 . 9(2)
O1 Th1 O5 P1 4 148(2)
O1 Th1 O5 P1 . 143(3)
O10 Th1 O5 P1 . -74(3)
O8 Re2 O6 Th1 . -63.1(6)
O8 Re2 O6 Th1 4 63.1(6)
O7 Re2 O6 Th1 . 180.000(4)
O9 Th1 O6 Re2 . 0.0000(10)
O13 Th1 O6 Re2 . 180.0
O5 Th1 O6 Re2 4 -106.2(3)
O5 Th1 O6 Re2 . 106.2(3)
O1 Th1 O6 Re2 4 -51.0(4)
O1 Th1 O6 Re2 . 51.0(4)
O10 Th1 O6 Re2 . 180.000(2)
C17 P2 O9 Th1 . 0.000(6)
C13A P2 O9 Th1 . 138.2(12)
C13A P2 O9 Th1 4 -138.2(12)
C13B P2 O9 Th1 4 -104.3(17)
C13B P2 O9 Th1 . 104.3(17)
O13 Th1 O9 P2 . 0.000(5)
O5 Th1 O9 P2 4 -108.8(3)
O5 Th1 O9 P2 . 108.8(3)
O6 Th1 O9 P2 . 180.000(4)
O1 Th1 O9 P2 4 -42.2(3)
O1 Th1 O9 P2 . 42.2(3)
O10 Th1 O9 P2 . 180.000(2)
O11 Re3 O10 Th1 4 -60.2(7)
O11 Re3 O10 Th1 . 60.2(7)
O12 Re3 O10 Th1 . 180.000(2)
O9 Th1 O10 Re3 . 180.0
O13 Th1 O10 Re3 . 0.000(2)
O5 Th1 O10 Re3 4 101.2(3)
O5 Th1 O10 Re3 . -101.2(3)
O6 Th1 O10 Re3 . 180.000(2)
O1 Th1 O10 Re3 4 54.6(4)
O1 Th1 O10 Re3 . -54.6(4)
C21 P3 O13 Th1 . -118.4(8)
C21 P3 O13 Th1 4 118.4(8)
C25 P3 O13 Th1 . -20(2)
C25 P3 O13 Th1 4 20(2)
O9 Th1 O13 P3 . 0.000(6)
O5 Th1 O13 P3 4 110.6(3)
O5 Th1 O13 P3 . -110.6(3)
O6 Th1 O13 P3 . 180.000(4)
O1 Th1 O13 P3 4 41.8(3)
O1 Th1 O13 P3 . -41.8(3)
O10 Th1 O13 P3 . 180.000(6)
O5 P1 C1 C2 . -66.2(17)
C9 P1 C1 C2 . 175.6(15)
C5 P1 C1 C2 . 60.0(17)
P1 C1 C2 C3 . 175.3(13)
C1 C2 C3 C4 . 65(2)
O5 P1 C5 C6 . 179.1(12)
C9 P1 C5 C6 . -60.2(15)
C1 P1 C5 C6 . 51.6(15)
P1 C5 C6 C7 . -176.3(13)
C5 C6 C7 C8 . -178.0(16)
O5 P1 C9 C10 . -55.3(14)
C5 P1 C9 C10 . -176.1(12)
C1 P1 C9 C10 . 64.7(14)
P1 C9 C10 C11 . 179.7(12)
C9 C10 C11 C12 . 66(2)
O9 P2 C13A C14A . -53(3)
C17 P2 C13A C14A . 83(2)
C13A P2 C13A C14A 4 -164.0(18)
C13B P2 C13A C14A 4 -175(3)
C13B P2 C13A C14A . 37(3)
P2 C13A C14A C15A . -179(3)
C13A C14A C15A C16A . 40(5)
O9 P2 C13B C14B . -20(5)
C17 P2 C13B C14B . 95(5)
C13A P2 C13B C14B . -125(7)
C13A P2 C13B C14B 4 -145(5)
C13B P2 C13B C14B 4 -166(3)
P2 C13B C14B C15B . 133(5)
C13B C14B C15B C16B . 56(5)
O9 P2 C17 C18 . 180.000(2)
C13A P2 C17 C18 . 42.6(10)
C13A P2 C17 C18 4 -42.6(10)
C13B P2 C17 C18 4 -64.8(13)
C13B P2 C17 C18 . 64.8(13)
P2 C17 C18 C19 . 180.000(3)
C17 C18 C19 C20 . 180.000(2)
O13 P3 C21 C22 . 174.0(18)
C21 P3 C21 C22 4 -69(2)
C25 P3 C21 C22 . 57(2)
C25 P3 C21 C22 4 38(2)
P3 C21 C22 C23 . -177.1(17)
C21 C22 C23 C24 . 178(2)
O13 P3 C25 C26 . 48(5)
C21 P3 C25 C26 . 156(4)
C21 P3 C25 C26 4 -83(4)
C25 P3 C25 C26 4 -51(4)
P3 C25 C26 C27 . 154(2)
C25 C26 C27 C28 . 155(3)
